data_4077798
loop_
_publ_author_name
'Hor\'a\<cek, Michal'
'Kupfer, Volkmar'
'Thewalt, Ulf'
'\<St\<epni\<cka, Petr'
'Pol\'a\<sek, Miroslav'
'Mach, Karel'

_publ_section_title
;
 Bis[\h5-tetramethyl(trimethylsilyl)cyclopentadienyl]titanium(II) and Its
 \p-Complexes with Bis(trimethylsilyl)acetylene and Ethylene
;
_journal_issue 18
_journal_name_full Organometallics
_journal_page_first 3572
_journal_paper_doi 10.1021/om990286k
_journal_volume 18
_journal_year 1999
_chemical_formula_sum 'C32 H60 Si4 Ti'
_chemical_formula_weight 605.06
_chemical_name_systematic
; 
 [\h^2^-bis(trimethylsilyl)ethyne]-bis[\h^5^(1-trimethylsilyl-2,3,4,5-
 tetramethyl-cyclopentadienyl)]-titanium(II)  
;
_space_group_IT_number 15
_symmetry_cell_setting monoclinic
_symmetry_space_group_name_Hall '-I 2ya'
_symmetry_space_group_name_H-M 'I 1 2/a 1'
_atom_sites_solution_hydrogens geom
_atom_sites_solution_primary direct
_atom_sites_solution_secondary difmap
_audit_creation_method SHELXL-97
_cell_angle_alpha 90.00
_cell_angle_beta 97.180(16)
_cell_angle_gamma 90.00
_cell_formula_units_Z 8
_cell_length_a 18.807(2)
_cell_length_b 18.927(2)
_cell_length_c 21.214(2)
_cell_measurement_reflns_used 13477
_cell_measurement_temperature 293(2)
_cell_measurement_theta_max 26.04
_cell_measurement_theta_min 2.15
_cell_volume 7492.1(14)
_computing_cell_refinement 'CELL, STOE (1996)'
_computing_data_collection 'EXPOSE, STOE (1996)'
_computing_data_reduction 'X-RED, STOE 1996'
_computing_molecular_graphics ORTEP
_computing_structure_refinement 'SHELXL-97 (Sheldrick, 1997)'
_computing_structure_solution 'SHELXS-97 (Sheldrick, 1990)'
_diffrn_ambient_temperature 293(2)
_diffrn_detector_area_resol_mean '0.15 mm'
_diffrn_measured_fraction_theta_full 0.482
_diffrn_measured_fraction_theta_max 0.482
_diffrn_measurement_device_type 'STOE IPDS, imaging plate system'
_diffrn_measurement_method oscillation
_diffrn_radiation_monochromator graphite
_diffrn_radiation_source 'fine-focus sealed tube'
_diffrn_radiation_type MoK\a
_diffrn_radiation_wavelength 0.71073
_diffrn_reflns_av_R_equivalents 0.0705
_diffrn_reflns_av_sigmaI/netI 0.1398
_diffrn_reflns_limit_h_max 18
_diffrn_reflns_limit_h_min -22
_diffrn_reflns_limit_k_max 23
_diffrn_reflns_limit_k_min -19
_diffrn_reflns_limit_l_max 26
_diffrn_reflns_limit_l_min -18
_diffrn_reflns_number 13477
_diffrn_reflns_theta_full 26.04
_diffrn_reflns_theta_max 26.04
_diffrn_reflns_theta_min 2.15
_exptl_absorpt_coefficient_mu 0.374
_exptl_absorpt_correction_type none
_exptl_crystal_colour yellow
_exptl_crystal_density_diffrn 1.073
_exptl_crystal_density_meas ?
_exptl_crystal_density_method 'not measured'
_exptl_crystal_description prism
_exptl_crystal_F_000 2640
_exptl_crystal_size_max 0.5
_exptl_crystal_size_mid 0.3
_exptl_crystal_size_min 0.3
_refine_diff_density_max 0.232
_refine_diff_density_min -0.273
_refine_diff_density_rms 0.044
_refine_ls_extinction_method none
_refine_ls_goodness_of_fit_ref 0.730
_refine_ls_hydrogen_treatment mixed
_refine_ls_matrix_type full
_refine_ls_number_parameters 334
_refine_ls_number_reflns 7125
_refine_ls_number_restraints 0
_refine_ls_restrained_S_all 0.730
_refine_ls_R_factor_all 0.1143
_refine_ls_R_factor_gt 0.0472
_refine_ls_shift/su_max 0.000
_refine_ls_shift/su_mean 0.000
_refine_ls_structure_factor_coef Fsqd
_refine_ls_weighting_details 'w=1/[\s^2^(Fo^2^)+(0.0360P)^2^+0.0000P] where P=(Fo^2^+2Fc^2^)/3'
_refine_ls_weighting_scheme calc
_refine_ls_wR_factor_gt 0.0924
_refine_ls_wR_factor_ref 0.1063
_reflns_number_gt 3059
_reflns_number_total 7125
_reflns_threshold_expression >2sigma(I)
_cod_data_source_file om990286k.cif
_cod_data_source_block comp1
_cod_depositor_comments
;
The following automatic conversions were performed:

'_exptl_crystal_density_meas' value 'not performed' was changed to
'?' - the value is perceived as not measured.

Automatic conversion script
Id: cif_fix_values 3008 2015-01-20 13:52:24Z robertas 

The following automatic conversions were performed:

'_refine_ls_weighting_scheme' value 'calc
w=1/[\s^2^(Fo^2^)+(0.0360P)^2^+0.0000P] where P=(Fo^2^+2Fc^2^)/3' was
changed to 'calc'. New tag '_refine_ls_weighting_details' was
created. The value of the new tag was set to
'w=1/[\s^2^(Fo^2^)+(0.0360P)^2^+0.0000P] where P=(Fo^2^+2Fc^2^)/3'.

Automatic conversion script
Id: cif_fix_values 3143 2015-03-26 13:38:13Z robertas 
;
_cod_original_cell_volume 7492.1(15)
_cod_original_sg_symbol_H-M I2/a
_cod_database_code 4077798

loop_
_symmetry_equiv_pos_as_xyz
'x, y, z'
'x+1/2, -y, z'
'x+1/2, y+1/2, z+1/2'
'x+1, -y+1/2, z+1/2'
'-x, -y, -z'
'-x-1/2, y, -z'
'-x+1/2, -y+1/2, -z+1/2'
'-x, y+1/2, -z+1/2'

loop_
_atom_site_label
_atom_site_type_symbol
_atom_site_fract_x
_atom_site_fract_y
_atom_site_fract_z
_atom_site_U_iso_or_equiv
_atom_site_adp_type
_atom_site_occupancy
_atom_site_calc_flag
_atom_site_refinement_flags
Ti1 Ti -0.01666(3) 0.12786(3) 0.27514(3) 0.04264(16) Uani 1 d .
C1 C 0.06103(19) 0.22096(17) 0.32297(18) 0.0556(9) Uani 1 d .
C2 C -0.00971(19) 0.23906(16) 0.33383(16) 0.0504(9) Uani 1 d .
C3 C -0.0525(2) 0.25306(17) 0.27528(19) 0.0594(10) Uani 1 d .
C4 C -0.0091(3) 0.24705(18) 0.22759(18) 0.0652(11) Uani 1 d .
C5 C 0.0598(2) 0.22680(18) 0.25465(19) 0.0647(11) Uani 1 d .
C6 C -0.0346(2) 0.2550(2) 0.39705(17) 0.0712(11) Uani 1 d .
H6A H 0.0019 0.2415 0.4306 0.107 Uiso 1 calc R
H6B H -0.0776 0.2289 0.4009 0.107 Uiso 1 calc R
H6C H -0.0441 0.3046 0.3999 0.107 Uiso 1 calc R
C7 C -0.1291(2) 0.2788(2) 0.2672(2) 0.0933(15) Uani 1 d .
H7A H -0.1472 0.2780 0.3075 0.140 Uiso 1 calc R
H7B H -0.1578 0.2487 0.2379 0.140 Uiso 1 calc R
H7C H -0.1309 0.3263 0.2511 0.140 Uiso 1 calc R
C8 C -0.0295(3) 0.2677(2) 0.15795(19) 0.117(2) Uani 1 d .
H8A H 0.0101 0.2585 0.1346 0.175 Uiso 1 calc R
H8B H -0.0412 0.3171 0.1553 0.175 Uiso 1 calc R
H8C H -0.0702 0.2405 0.1402 0.175 Uiso 1 calc R
C9 C 0.1230(3) 0.2232(3) 0.2187(3) 0.119(2) Uani 1 d .
H9A H 0.1643 0.2081 0.2466 0.179 Uiso 1 calc R
H9B H 0.1318 0.2690 0.2019 0.179 Uiso 1 calc R
H9C H 0.1135 0.1900 0.1844 0.179 Uiso 1 calc R
Si1 Si 0.14743(6) 0.23303(6) 0.37785(7) 0.0856(4) Uani 1 d .
C10 C 0.2152(2) 0.1622(3) 0.3713(3) 0.132(2) Uani 1 d .
H10A H 0.1965 0.1177 0.3835 0.198 Uiso 1 calc R
H10B H 0.2583 0.1730 0.3988 0.198 Uiso 1 calc R
H10C H 0.2256 0.1594 0.3282 0.198 Uiso 1 calc R
C11 C 0.1385(3) 0.2442(3) 0.4644(2) 0.145(3) Uani 1 d .
H11A H 0.1041 0.2806 0.4694 0.218 Uiso 1 calc R
H11B H 0.1841 0.2573 0.4869 0.218 Uiso 1 calc R
H11C H 0.1229 0.2006 0.4811 0.218 Uiso 1 calc R
C12 C 0.1873(3) 0.3185(2) 0.3544(3) 0.127(2) Uani 1 d .
H12A H 0.1539 0.3563 0.3579 0.190 Uiso 1 calc R
H12B H 0.1977 0.3154 0.3113 0.190 Uiso 1 calc R
H12C H 0.2308 0.3278 0.3820 0.190 Uiso 1 calc R
C13 C 0.00642(18) 0.08951(16) 0.18578(15) 0.0476(8) Uani 1 d .
C14 C -0.06147(18) 0.10764(15) 0.17887(14) 0.0450(8) Uani 1 d .
Si2 Si 0.07159(7) 0.05281(6) 0.13588(5) 0.0702(3) Uani 1 d .
C15 C 0.0880(3) 0.1151(3) 0.0704(2) 0.1067(17) Uani 1 d .
H15A H 0.1219 0.0945 0.0456 0.160 Uiso 1 calc R
H15B H 0.1067 0.1588 0.0884 0.160 Uiso 1 calc R
H15C H 0.0437 0.1238 0.0438 0.160 Uiso 1 calc R
C16 C 0.0389(3) -0.0311(3) 0.0954(3) 0.138(2) Uani 1 d .
H16A H 0.0742 -0.0484 0.0702 0.207 Uiso 1 calc R
H16B H -0.0051 -0.0222 0.0684 0.207 Uiso 1 calc R
H16C H 0.0308 -0.0658 0.1267 0.207 Uiso 1 calc R
C17 C 0.1605(2) 0.0337(3) 0.1837(3) 0.1193(19) Uani 1 d .
H17A H 0.1928 0.0147 0.1564 0.179 Uiso 1 calc R
H17B H 0.1541 0.0000 0.2164 0.179 Uiso 1 calc R
H17C H 0.1801 0.0766 0.2028 0.179 Uiso 1 calc R
Si3 Si -0.13911(6) 0.10740(5) 0.11329(5) 0.0611(3) Uani 1 d .
C18 C -0.1194(3) 0.1550(3) 0.04017(19) 0.1100(18) Uani 1 d .
H18A H -0.0773 0.1352 0.0257 0.165 Uiso 1 calc R
H18B H -0.1115 0.2042 0.0497 0.165 Uiso 1 calc R
H18C H -0.1593 0.1501 0.0075 0.165 Uiso 1 calc R
C19 C -0.1643(2) 0.0159(2) 0.0855(2) 0.0878(14) Uani 1 d .
H19A H -0.1232 -0.0073 0.0723 0.132 Uiso 1 calc R
H19B H -0.2017 0.0182 0.0504 0.132 Uiso 1 calc R
H19C H -0.1809 -0.0103 0.1196 0.132 Uiso 1 calc R
C20 C -0.2200(2) 0.1491(2) 0.1381(2) 0.0959(16) Uani 1 d .
H20A H -0.2581 0.1478 0.1035 0.144 Uiso 1 calc R
H20B H -0.2096 0.1973 0.1499 0.144 Uiso 1 calc R
H20C H -0.2343 0.1239 0.1737 0.144 Uiso 1 calc R
C21 C -0.07569(18) 0.07565(17) 0.35819(15) 0.0521(9) Uani 1 d .
C22 C -0.00041(19) 0.06389(17) 0.37530(16) 0.0516(9) Uani 1 d .
C23 C 0.0252(2) 0.01749(18) 0.33211(19) 0.0623(10) Uani 1 d .
C24 C -0.0323(3) -0.00314(18) 0.28798(18) 0.0698(12) Uani 1 d .
C25 C -0.0934(2) 0.0321(2) 0.30143(17) 0.0661(11) Uani 1 d .
C26 C 0.0445(2) 0.0839(2) 0.43757(18) 0.0762(12) Uani 1 d .
H26A H 0.0179 0.1157 0.4609 0.114 Uiso 1 calc R
H26B H 0.0879 0.1064 0.4287 0.114 Uiso 1 calc R
H26C H 0.0562 0.0420 0.4623 0.114 Uiso 1 calc R
C27 C 0.1010(3) -0.0128(2) 0.3368(2) 0.1042(17) Uani 1 d .
H27A H 0.1309 0.0100 0.3708 0.156 Uiso 1 calc R
H27B H 0.1202 -0.0048 0.2976 0.156 Uiso 1 calc R
H27C H 0.0996 -0.0626 0.3450 0.156 Uiso 1 calc R
C28 C -0.0318(3) -0.0593(2) 0.2376(2) 0.124(2) Uani 1 d .
H28A H -0.0787 -0.0628 0.2140 0.186 Uiso 1 calc R
H28B H -0.0188 -0.1039 0.2574 0.186 Uiso 1 calc R
H28C H 0.0023 -0.0469 0.2094 0.186 Uiso 1 calc R
C29 C -0.1683(3) 0.0187(3) 0.2679(2) 0.121(2) Uani 1 d .
H29A H -0.2017 0.0492 0.2852 0.181 Uiso 1 calc R
H29B H -0.1813 -0.0296 0.2738 0.181 Uiso 1 calc R
H29C H -0.1693 0.0282 0.2233 0.181 Uiso 1 calc R
Si4 Si -0.14395(7) 0.09200(7) 0.41271(6) 0.0792(4) Uani 1 d .
C30 C -0.1824(3) 0.0033(2) 0.4275(2) 0.0988(15) Uani 1 d .
H30A H -0.2184 0.0082 0.4555 0.148 Uiso 1 calc R
H30B H -0.1450 -0.0273 0.4466 0.148 Uiso 1 calc R
H30C H -0.2035 -0.0167 0.3879 0.148 Uiso 1 calc R
C31 C -0.1085(3) 0.1257(3) 0.4947(2) 0.125(2) Uani 1 d .
H31A H -0.1477 0.1323 0.5191 0.188 Uiso 1 calc R
H31B H -0.0844 0.1699 0.4909 0.188 Uiso 1 calc R
H31C H -0.0755 0.0920 0.5156 0.188 Uiso 1 calc R
C32 C -0.2200(3) 0.1510(3) 0.3779(3) 0.159(3) Uani 1 d .
H32A H -0.2532 0.1572 0.4083 0.239 Uiso 1 calc R
H32B H -0.2442 0.1296 0.3401 0.239 Uiso 1 calc R
H32C H -0.2013 0.1961 0.3676 0.239 Uiso 1 calc R

loop_
_atom_site_aniso_label
_atom_site_aniso_U_11
_atom_site_aniso_U_22
_atom_site_aniso_U_33
_atom_site_aniso_U_23
_atom_site_aniso_U_13
_atom_site_aniso_U_12
Ti1 0.0448(4) 0.0382(3) 0.0444(3) -0.0016(3) 0.0037(3) -0.0020(3)
C1 0.047(2) 0.049(2) 0.071(2) -0.0128(18) 0.0058(19) -0.0029(16)
C2 0.055(2) 0.0428(18) 0.053(2) -0.0027(16) 0.0060(18) 0.0015(16)
C3 0.066(3) 0.0354(18) 0.074(3) 0.0027(17) -0.002(2) 0.0035(17)
C4 0.098(4) 0.038(2) 0.058(2) -0.0008(17) 0.005(3) -0.0123(19)
C5 0.073(3) 0.047(2) 0.080(3) -0.017(2) 0.030(2) -0.0244(19)
C6 0.080(3) 0.061(2) 0.076(3) -0.011(2) 0.024(2) 0.009(2)
C7 0.083(3) 0.066(3) 0.124(4) 0.001(3) -0.015(3) 0.021(2)
C8 0.218(6) 0.064(3) 0.064(3) 0.015(2) 0.000(3) -0.035(3)
C9 0.132(5) 0.100(4) 0.145(5) -0.046(3) 0.090(4) -0.054(3)
Si1 0.0571(8) 0.0582(7) 0.1330(11) -0.0203(7) -0.0212(8) -0.0020(6)
C10 0.069(3) 0.084(3) 0.237(7) -0.001(4) -0.001(4) 0.017(3)
C11 0.139(5) 0.154(5) 0.122(4) -0.057(4) -0.065(4) -0.008(4)
C12 0.089(4) 0.066(3) 0.212(6) -0.010(3) -0.029(4) -0.025(3)
C13 0.053(2) 0.0411(17) 0.0485(19) -0.0016(15) 0.0058(16) 0.0021(16)
C14 0.051(2) 0.0367(17) 0.0463(18) 0.0024(14) 0.0022(16) -0.0020(14)
Si2 0.0731(8) 0.0702(7) 0.0716(7) -0.0100(6) 0.0255(6) 0.0147(6)
C15 0.121(4) 0.133(4) 0.076(3) 0.001(3) 0.051(3) 0.009(3)
C16 0.173(6) 0.100(4) 0.157(5) -0.063(4) 0.079(5) -0.009(4)
C17 0.071(4) 0.157(5) 0.135(4) 0.018(4) 0.033(3) 0.050(3)
Si3 0.0642(7) 0.0597(6) 0.0545(6) 0.0016(5) -0.0120(5) 0.0020(5)
C18 0.129(5) 0.125(4) 0.068(3) 0.027(3) -0.020(3) -0.029(3)
C19 0.094(3) 0.078(3) 0.083(3) -0.017(2) -0.021(3) -0.014(2)
C20 0.065(3) 0.098(3) 0.118(4) -0.013(3) -0.014(3) 0.023(2)
C21 0.053(2) 0.055(2) 0.047(2) 0.0070(16) 0.0037(17) -0.0057(17)
C22 0.056(2) 0.0449(19) 0.052(2) 0.0035(16) -0.0017(18) -0.0020(16)
C23 0.073(3) 0.049(2) 0.066(2) 0.0115(19) 0.014(2) 0.0063(19)
C24 0.112(4) 0.0386(19) 0.060(3) 0.0043(18) 0.017(3) -0.005(2)
C25 0.075(3) 0.072(2) 0.047(2) 0.0156(19) -0.010(2) -0.032(2)
C26 0.078(3) 0.075(3) 0.067(2) 0.009(2) -0.022(2) -0.008(2)
C27 0.113(4) 0.092(3) 0.113(4) 0.028(3) 0.035(3) 0.055(3)
C28 0.245(7) 0.051(3) 0.077(3) -0.012(2) 0.022(4) -0.024(3)
C29 0.110(4) 0.162(5) 0.080(3) 0.033(3) -0.028(3) -0.087(4)
Si4 0.0753(9) 0.0795(8) 0.0891(9) 0.0273(7) 0.0341(7) 0.0106(7)
C30 0.092(4) 0.111(4) 0.099(3) 0.032(3) 0.034(3) -0.012(3)
C31 0.201(6) 0.094(3) 0.098(4) -0.007(3) 0.087(4) -0.006(4)
C32 0.087(4) 0.147(5) 0.256(8) 0.089(5) 0.071(5) 0.050(4)

loop_
_atom_type_symbol
_atom_type_description
_atom_type_scat_dispersion_real
_atom_type_scat_dispersion_imag
_atom_type_scat_source
C C 0.0033 0.0016 'International Tables Vol C Tables 4.2.6.8 and 6.1.1.4'
H H 0.0000 0.0000 'International Tables Vol C Tables 4.2.6.8 and 6.1.1.4'
Si Si 0.0817 0.0704 'International Tables Vol C Tables 4.2.6.8 and 6.1.1.4'
Ti Ti 0.2776 0.4457 'International Tables Vol C Tables 4.2.6.8 and 6.1.1.4'

loop_
_geom_angle_atom_site_label_1
_geom_angle_atom_site_label_2
_geom_angle_atom_site_label_3
_geom_angle
C13 Ti1 C14 35.81(11)
C13 Ti1 C21 132.59(12)
C14 Ti1 C21 117.47(12)
C13 Ti1 C25 98.26(14)
C14 Ti1 C25 84.91(12)
C21 Ti1 C25 35.24(11)
C13 Ti1 C1 116.18(13)
C14 Ti1 C1 132.20(13)
C21 Ti1 C1 107.47(12)
C25 Ti1 C1 142.23(13)
C13 Ti1 C22 126.31(12)
C14 Ti1 C22 137.31(11)
C21 Ti1 C22 34.47(11)
C25 Ti1 C22 55.96(11)
C1 Ti1 C22 89.59(12)
C13 Ti1 C5 84.97(13)
C14 Ti1 C5 97.93(13)
C21 Ti1 C5 141.55(12)
C25 Ti1 C5 176.77(14)
C1 Ti1 C5 34.73(12)
C22 Ti1 C5 121.79(13)
C13 Ti1 C2 138.23(12)
C14 Ti1 C2 129.01(11)
C21 Ti1 C2 88.90(12)
C25 Ti1 C2 121.53(14)
C1 Ti1 C2 33.92(11)
C22 Ti1 C2 89.47(11)
C5 Ti1 C2 55.41(12)
C13 Ti1 C3 114.59(13)
C14 Ti1 C3 95.62(12)
C21 Ti1 C3 104.04(13)
C25 Ti1 C3 123.24(15)
C1 Ti1 C3 56.77(12)
C22 Ti1 C3 118.84(13)
C5 Ti1 C3 55.09(14)
C2 Ti1 C3 33.60(11)
C13 Ti1 C4 85.37(13)
C14 Ti1 C4 79.10(11)
C21 Ti1 C4 136.49(14)
C25 Ti1 C4 147.03(15)
C1 Ti1 C4 56.51(12)
C22 Ti1 C4 143.15(11)
C5 Ti1 C4 33.14(13)
C2 Ti1 C4 54.65(11)
C3 Ti1 C4 32.45(12)
C13 Ti1 C23 93.37(13)
C14 Ti1 C23 112.04(12)
C21 Ti1 C23 56.49(12)
C25 Ti1 C23 54.75(13)
C1 Ti1 C23 105.56(13)
C22 Ti1 C23 32.96(11)
C5 Ti1 C23 125.01(14)
C2 Ti1 C23 118.82(12)
C3 Ti1 C23 151.14(14)
C4 Ti1 C23 158.15(14)
C13 Ti1 C24 78.44(12)
C14 Ti1 C24 83.68(12)
C21 Ti1 C24 56.34(12)
C25 Ti1 C24 32.59(13)
C1 Ti1 C24 137.91(14)
C22 Ti1 C24 54.42(11)
C5 Ti1 C24 149.04(16)
C2 Ti1 C24 142.59(12)
C3 Ti1 C24 155.83(15)
C4 Ti1 C24 162.38(12)
C23 Ti1 C24 32.35(12)
C2 C1 C5 104.2(3)
C2 C1 Si1 128.4(3)
C5 C1 Si1 120.7(3)
C2 C1 Ti1 73.49(18)
C5 C1 Ti1 72.80(19)
Si1 C1 Ti1 140.42(18)
C3 C2 C1 110.1(3)
C3 C2 C6 122.5(3)
C1 C2 C6 126.5(3)
C3 C2 Ti1 74.09(18)
C1 C2 Ti1 72.59(18)
C6 C2 Ti1 128.6(2)
C4 C3 C2 107.7(3)
C4 C3 C7 125.9(4)
C2 C3 C7 126.0(4)
C4 C3 Ti1 74.5(2)
C2 C3 Ti1 72.31(18)
C7 C3 Ti1 124.6(3)
C3 C4 C5 108.8(3)
C3 C4 C8 125.8(4)
C5 C4 C8 124.9(4)
C3 C4 Ti1 73.0(2)
C5 C4 Ti1 71.5(2)
C8 C4 Ti1 127.2(2)
C4 C5 C1 109.2(4)
C4 C5 C9 123.8(4)
C1 C5 C9 126.4(4)
C4 C5 Ti1 75.4(2)
C1 C5 Ti1 72.5(2)
C9 C5 Ti1 125.6(3)
C10 Si1 C11 107.4(3)
C10 Si1 C12 107.5(2)
C11 Si1 C12 104.4(3)
C10 Si1 C1 114.2(2)
C11 Si1 C1 116.2(2)
C12 Si1 C1 106.4(2)
C14 C13 Si2 137.6(3)
C14 C13 Ti1 72.9(2)
Si2 C13 Ti1 149.52(18)
C13 C14 Si3 137.2(3)
C13 C14 Ti1 71.29(19)
Si3 C14 Ti1 151.47(19)
C13 Si2 C16 112.2(2)
C13 Si2 C15 111.66(18)
C16 Si2 C15 105.5(2)
C13 Si2 C17 111.8(2)
C16 Si2 C17 107.6(3)
C15 Si2 C17 107.7(2)
C20 Si3 C18 106.6(2)
C20 Si3 C19 107.5(2)
C18 Si3 C19 104.7(2)
C20 Si3 C14 112.20(18)
C18 Si3 C14 113.27(18)
C19 Si3 C14 112.13(16)
C22 C21 C25 103.7(3)
C22 C21 Si4 127.2(2)
C25 C21 Si4 120.1(3)
C22 C21 Ti1 73.64(19)
C25 C21 Ti1 73.01(19)
Si4 C21 Ti1 143.55(17)
C23 C22 C21 110.0(3)
C23 C22 C26 121.6(3)
C21 C22 C26 127.2(3)
C23 C22 Ti1 75.9(2)
C21 C22 Ti1 71.89(18)
C26 C22 Ti1 129.0(2)
C24 C23 C22 108.3(4)
C24 C23 C27 125.3(4)
C22 C23 C27 126.0(4)
C24 C23 Ti1 74.8(2)
C22 C23 Ti1 71.16(19)
C27 C23 Ti1 125.6(3)
C25 C24 C23 108.7(3)
C25 C24 C28 124.2(4)
C23 C24 C28 126.9(5)
C25 C24 Ti1 70.1(2)
C23 C24 Ti1 72.9(2)
C28 C24 Ti1 127.4(3)
C24 C25 C21 109.3(3)
C24 C25 C29 124.6(4)
C21 C25 C29 125.6(4)
C24 C25 Ti1 77.3(2)
C21 C25 Ti1 71.76(18)
C29 C25 Ti1 124.1(3)
C21 Si4 C30 105.4(2)
C21 Si4 C32 113.8(2)
C30 Si4 C32 107.9(3)
C21 Si4 C31 115.9(2)
C30 Si4 C31 104.3(2)
C32 Si4 C31 108.8(3)

loop_
_geom_bond_atom_site_label_1
_geom_bond_atom_site_label_2
_geom_bond_distance
Ti1 C13 2.125(3)
Ti1 C14 2.144(3)
Ti1 C21 2.409(3)
Ti1 C25 2.425(4)
Ti1 C1 2.429(3)
Ti1 C22 2.432(3)
Ti1 C5 2.433(3)
Ti1 C2 2.441(3)
Ti1 C3 2.464(3)
Ti1 C4 2.483(4)
Ti1 C23 2.491(3)
Ti1 C24 2.515(3)
C1 C2 1.420(5)
C1 C5 1.451(5)
C1 Si1 1.891(4)
C2 C3 1.418(4)
C2 C6 1.505(5)
C3 C4 1.382(5)
C3 C7 1.511(5)
C4 C5 1.403(5)
C4 C8 1.530(5)
C5 C9 1.492(5)
Si1 C10 1.867(5)
Si1 C11 1.875(6)
Si1 C12 1.877(5)
C13 C14 1.313(4)
C13 Si2 1.852(4)
C14 Si3 1.887(3)
Si2 C16 1.873(5)
Si2 C15 1.876(5)
Si2 C17 1.880(5)
Si3 C20 1.848(4)
Si3 C18 1.871(4)
Si3 C19 1.872(4)
C21 C22 1.434(4)
C21 C25 1.463(5)
C21 Si4 1.858(4)
C22 C23 1.398(5)
C22 C26 1.524(4)
C23 C24 1.395(5)
C23 C27 1.528(5)
C24 C25 1.389(5)
C24 C28 1.508(5)
C25 C29 1.518(5)
Si4 C30 1.870(4)
Si4 C32 1.891(5)
Si4 C31 1.893(5)
